data_1545326
loop_
_publ_author_name
'Du, Fei'
'Zhou, Jiao'
'Peng, Yungui'

_publ_section_title
;
 Asymmetric Reaction of \a-Diazomethylphosphonates with \a-Ketoesters To
 Access Optically Active \a-Diazo-\b-hydroxyphosphonate Derivatives.
;
_journal_name_full 'Organic letters'
_journal_paper_doi 10.1021/acs.orglett.7b00128
_journal_year 2017
_chemical_absolute_configuration unk
_chemical_formula_sum 'C15 H20 Cl N2 O6 P'
_chemical_formula_weight 390.75
_chemical_name_systematic
;
 ?
;
_space_group_crystal_system monoclinic
_space_group_IT_number 4
_space_group_name_Hall 'P 2yb'
_space_group_name_H-M_alt 'P 1 21 1'
_symmetry_space_group_name_Hall 'P 2yb'
_symmetry_space_group_name_H-M 'P 1 21 1'
_atom_sites_solution_hydrogens geom
_audit_creation_method SHELXL-2013
_cell_angle_alpha 90
_cell_angle_beta 108.8178(18)
_cell_angle_gamma 90
_cell_formula_units_Z 2
_cell_length_a 8.81200(14)
_cell_length_b 9.83567(18)
_cell_length_c 11.24951(19)
_cell_measurement_reflns_used 7800
_cell_measurement_temperature 293(2)
_cell_measurement_theta_max 71.4360
_cell_measurement_theta_min 4.4370
_cell_volume 922.90(3)
_computing_structure_refinement 'SHELXL-2013 (Sheldrick, 2013)'
_diffrn_ambient_temperature 293(2)
_diffrn_measured_fraction_theta_full 0.985
_diffrn_measured_fraction_theta_max 0.999
_diffrn_measurement_device_type 'SuperNova, Dual, Cu at zero, EosS2'
_diffrn_measurement_method '\w scans'
_diffrn_radiation_type CuK\a
_diffrn_radiation_wavelength 1.54184
_diffrn_reflns_av_R_equivalents 0.0292
_diffrn_reflns_av_unetI/netI 0.0256
_diffrn_reflns_Laue_measured_fraction_full 0.985
_diffrn_reflns_Laue_measured_fraction_max 0.999
_diffrn_reflns_limit_h_max 10
_diffrn_reflns_limit_h_min -10
_diffrn_reflns_limit_k_max 8
_diffrn_reflns_limit_k_min -11
_diffrn_reflns_limit_l_max 13
_diffrn_reflns_limit_l_min -13
_diffrn_reflns_number 8335
_diffrn_reflns_point_group_measured_fraction_full 0.832
_diffrn_reflns_point_group_measured_fraction_max 0.843
_diffrn_reflns_theta_full 67.684
_diffrn_reflns_theta_max 67.033
_diffrn_reflns_theta_min 5.303
_exptl_absorpt_coefficient_mu 2.958
_exptl_absorpt_correction_T_max 1.00000
_exptl_absorpt_correction_T_min 0.39955
_exptl_absorpt_correction_type multi-scan
_exptl_crystal_colour yellow
_exptl_crystal_density_diffrn 1.406
_exptl_crystal_description block
_exptl_crystal_F_000 408
_exptl_crystal_size_max 0.21
_exptl_crystal_size_mid 0.19
_exptl_crystal_size_min 0.12
_refine_diff_density_max 0.247
_refine_diff_density_min -0.447
_refine_diff_density_rms 0.062
_refine_ls_abs_structure_details
;
 Flack x determined using 1015 quotients [(I+)-(I-)]/[(I+)+(I-)]
 (Parsons and Flack (2004), Acta Cryst. A60, s61).
;
_refine_ls_abs_structure_Flack 0.008(16)
_refine_ls_extinction_method none
_refine_ls_goodness_of_fit_ref 1.073
_refine_ls_hydrogen_treatment constr
_refine_ls_matrix_type full
_refine_ls_number_parameters 232
_refine_ls_number_reflns 2776
_refine_ls_number_restraints 1
_refine_ls_restrained_S_all 1.073
_refine_ls_R_factor_all 0.0307
_refine_ls_R_factor_gt 0.0306
_refine_ls_shift/su_max 0.000
_refine_ls_shift/su_mean 0.000
_refine_ls_structure_factor_coef Fsqd
_refine_ls_weighting_details
;
 w=1/[\s^2^(Fo^2^)+(0.0630P)^2^+0.2517P]
 where P=(Fo^2^+2Fc^2^)/3
;
_refine_ls_weighting_scheme calc
_refine_ls_wR_factor_gt 0.0868
_refine_ls_wR_factor_ref 0.0869
_reflns_Friedel_coverage 0.586
_reflns_Friedel_fraction_full 0.657
_reflns_Friedel_fraction_max 0.665
_reflns_number_gt 2770
_reflns_number_total 2776
_reflns_threshold_expression 'I > 2\s(I)'
_cod_data_source_file ol7b00128_si_002.cif
_cod_data_source_block pyg
_cod_database_code 1545326
_shelx_space_group_comment
;
The symmetry employed for this shelxl refinement is uniquely defined
by the following loop, which should always be used as a source of
symmetry information in preference to the above space-group names.
They are only intended as comments.
;
_shelxl_version_number 2013-2

loop_
_space_group_symop_operation_xyz
'x, y, z'
'-x, y+1/2, -z'

loop_
_atom_site_label
_atom_site_type_symbol
_atom_site_fract_x
_atom_site_fract_y
_atom_site_fract_z
_atom_site_U_iso_or_equiv
_atom_site_adp_type
_atom_site_occupancy
_atom_site_site_symmetry_order
_atom_site_calc_flag
_atom_site_refinement_flags_posn
_atom_site_refinement_flags_adp
C1 C -0.8045(3) -0.6907(4) -0.3446(3) 0.0128(6) Uani 1 1 d . .
H1 H -0.8223 -0.6062 -0.3836 0.015 Uiso 1 1 calc R U
C2 C -0.8474(3) -0.8084(4) -0.4146(3) 0.0154(6) Uani 1 1 d . .
C3 C -0.8256(4) -0.9360(4) -0.3598(3) 0.0199(7) Uani 1 1 d . .
H3 H -0.8564 -1.0140 -0.4084 0.024 Uiso 1 1 calc R U
C4 C -0.7562(4) -0.9443(4) -0.2301(3) 0.0208(7) Uani 1 1 d . .
H4 H -0.7402 -1.0290 -0.1913 0.025 Uiso 1 1 calc R U
C5 C -0.7106(3) -0.8278(4) -0.1580(3) 0.0151(6) Uani 1 1 d . .
H5 H -0.6641 -0.8353 -0.0713 0.018 Uiso 1 1 calc R U
C6 C -0.7336(3) -0.7005(3) -0.2136(3) 0.0118(6) Uani 1 1 d . .
C7 C -0.6835(3) -0.5710(3) -0.1342(3) 0.0098(6) Uani 1 1 d . .
C8 C -0.5619(3) -0.4947(3) -0.1853(3) 0.0097(6) Uani 1 1 d . .
C9 C -0.5468(3) -0.3604(3) -0.3653(3) 0.0137(6) Uani 1 1 d . .
C10 C -0.4701(4) -0.4720(4) -0.4197(3) 0.0213(7) Uani 1 1 d . .
H10A H -0.5512 -0.5345 -0.4663 0.032 Uiso 1 1 calc R U
H10B H -0.3924 -0.5195 -0.3528 0.032 Uiso 1 1 calc R U
H10C H -0.4182 -0.4325 -0.4745 0.032 Uiso 1 1 calc R U
C11 C -0.6796(4) -0.2910(4) -0.4675(3) 0.0211(7) Uani 1 1 d . .
H11A H -0.6357 -0.2491 -0.5263 0.032 Uiso 1 1 calc R U
H11B H -0.7286 -0.2229 -0.4309 0.032 Uiso 1 1 calc R U
H11C H -0.7585 -0.3571 -0.5103 0.032 Uiso 1 1 calc R U
C12 C -0.4274(4) -0.2580(4) -0.2865(3) 0.0237(8) Uani 1 1 d . .
H12A H -0.3380 -0.3053 -0.2295 0.036 Uiso 1 1 calc R U
H12B H -0.4784 -0.2032 -0.2397 0.036 Uiso 1 1 calc R U
H12C H -0.3902 -0.2007 -0.3405 0.036 Uiso 1 1 calc R U
C13 C -0.8282(3) -0.4829(3) -0.1427(3) 0.0104(6) Uani 1 1 d . .
C14 C -0.6936(4) -0.3548(4) 0.1781(3) 0.0200(7) Uani 1 1 d . .
H14A H -0.6307 -0.4313 0.1688 0.030 Uiso 1 1 calc R U
H14B H -0.7288 -0.3687 0.2495 0.030 Uiso 1 1 calc R U
H14C H -0.6297 -0.2737 0.1902 0.030 Uiso 1 1 calc R U
C15 C -1.0231(4) -0.1300(4) -0.1007(3) 0.0243(8) Uani 1 1 d . .
H15A H -1.0693 -0.0709 -0.1710 0.036 Uiso 1 1 calc R U
H15B H -0.9332 -0.0858 -0.0414 0.036 Uiso 1 1 calc R U
H15C H -1.1020 -0.1509 -0.0612 0.036 Uiso 1 1 calc R U
Cl1 Cl -0.92977(8) -0.79400(9) -0.57738(6) 0.0212(2) Uani 1 1 d . .
N1 N -0.9709(3) -0.5367(3) -0.1899(2) 0.0119(5) Uani 1 1 d . .
N2 N -1.0937(3) -0.5838(3) -0.2343(3) 0.0214(6) Uani 1 1 d . .
O1 O -0.6375(2) -0.4254(2) -0.28858(18) 0.0108(4) Uani 1 1 d . .
O2 O -0.4194(2) -0.5082(3) -0.1362(2) 0.0175(5) Uani 1 1 d . .
O3 O -0.6091(2) -0.5998(2) -0.00613(18) 0.0129(5) Uani 1 1 d . .
H3A H -0.5278 -0.6447 0.0027 0.019 Uiso 1 1 calc R U
O4 O -0.8322(2) -0.3406(3) 0.06590(17) 0.0161(5) Uani 1 1 d . .
O5 O -0.6579(2) -0.2591(2) -0.06214(18) 0.0150(5) Uani 1 1 d . .
O6 O -0.9703(2) -0.2545(2) -0.14372(19) 0.0164(5) Uani 1 1 d . .
P1 P -0.80909(7) -0.32465(7) -0.06657(6) 0.01013(19) Uani 1 1 d . .

loop_
_atom_site_aniso_label
_atom_site_aniso_U_11
_atom_site_aniso_U_22
_atom_site_aniso_U_33
_atom_site_aniso_U_23
_atom_site_aniso_U_13
_atom_site_aniso_U_12
C1 0.0158(13) 0.0111(17) 0.0117(14) -0.0012(13) 0.0045(11) 0.0002(12)
C2 0.0140(12) 0.0176(19) 0.0148(12) -0.0061(14) 0.0047(10) 0.0018(13)
C3 0.0213(15) 0.0125(19) 0.0237(17) -0.0056(15) 0.0040(13) 0.0016(14)
C4 0.0237(16) 0.0097(18) 0.0277(17) 0.0023(15) 0.0063(13) 0.0017(14)
C5 0.0174(12) 0.0118(17) 0.0146(13) 0.0033(13) 0.0028(10) -0.0002(13)
C6 0.0108(12) 0.0124(17) 0.0122(14) -0.0020(13) 0.0037(10) -0.0021(11)
C7 0.0127(12) 0.0078(16) 0.0084(12) 0.0015(12) 0.0025(10) 0.0027(11)
C8 0.0129(13) 0.0054(15) 0.0111(12) -0.0024(12) 0.0041(10) -0.0003(12)
C9 0.0180(13) 0.0124(17) 0.0153(14) 0.0007(12) 0.0116(11) -0.0033(12)
C10 0.0199(15) 0.025(2) 0.0226(15) -0.0049(15) 0.0122(12) 0.0000(14)
C11 0.0283(15) 0.019(2) 0.0188(14) 0.0092(15) 0.0118(12) 0.0031(15)
C12 0.0301(16) 0.022(2) 0.0222(15) -0.0019(16) 0.0123(13) -0.0127(15)
C13 0.0122(13) 0.0088(16) 0.0095(12) 0.0025(11) 0.0026(10) -0.0006(12)
C14 0.0267(15) 0.023(2) 0.0083(13) -0.0003(13) 0.0027(11) -0.0031(14)
C15 0.0287(16) 0.0177(19) 0.0248(17) -0.0083(15) 0.0064(13) 0.0088(15)
Cl1 0.0228(3) 0.0267(5) 0.0123(3) -0.0086(3) 0.0031(2) -0.0016(3)
N1 0.0154(12) 0.0083(14) 0.0120(11) 0.0001(10) 0.0044(9) 0.0012(10)
N2 0.0138(12) 0.0178(16) 0.0290(14) -0.0030(13) 0.0021(11) 0.0012(12)
O1 0.0137(9) 0.0096(12) 0.0104(9) 0.0026(8) 0.0058(7) -0.0005(8)
O2 0.0131(10) 0.0188(13) 0.0186(10) 0.0010(10) 0.0024(8) -0.0002(9)
O3 0.0159(9) 0.0135(13) 0.0082(9) 0.0014(9) 0.0021(8) 0.0045(9)
O4 0.0196(9) 0.0202(13) 0.0087(9) -0.0025(9) 0.0049(8) -0.0012(10)
O5 0.0192(10) 0.0117(13) 0.0146(9) -0.0023(9) 0.0063(8) -0.0050(9)
O6 0.0206(10) 0.0126(13) 0.0135(9) -0.0025(9) 0.0021(8) 0.0076(9)
P1 0.0142(3) 0.0083(4) 0.0075(3) -0.0008(3) 0.0029(2) 0.0005(3)

loop_
_atom_type_symbol
_atom_type_description
_atom_type_scat_dispersion_real
_atom_type_scat_dispersion_imag
_atom_type_scat_source
C C 0.0181 0.0091 'International Tables Vol C Tables 4.2.6.8 and 6.1.1.4'
H H 0.0000 0.0000 'International Tables Vol C Tables 4.2.6.8 and 6.1.1.4'
Cl Cl 0.3639 0.7018 'International Tables Vol C Tables 4.2.6.8 and 6.1.1.4'
N N 0.0311 0.0180 'International Tables Vol C Tables 4.2.6.8 and 6.1.1.4'
O O 0.0492 0.0322 'International Tables Vol C Tables 4.2.6.8 and 6.1.1.4'
P P 0.2955 0.4335 'International Tables Vol C Tables 4.2.6.8 and 6.1.1.4'

loop_
_geom_angle_atom_site_label_1
_geom_angle_atom_site_label_2
_geom_angle_atom_site_label_3
_geom_angle
C2 C1 C6 119.2(3)
C1 C2 C3 122.1(3)
C1 C2 Cl1 118.3(3)
C3 C2 Cl1 119.5(3)
C2 C3 C4 118.1(3)
C5 C4 C3 120.8(3)
C6 C5 C4 120.6(3)
C5 C6 C1 119.1(3)
C5 C6 C7 120.9(2)
C1 C6 C7 120.0(3)
O3 C7 C13 106.5(2)
O3 C7 C6 112.4(3)
C13 C7 C6 111.0(2)
O3 C7 C8 109.0(2)
C13 C7 C8 111.4(3)
C6 C7 C8 106.7(2)
O2 C8 O1 127.8(3)
O2 C8 C7 121.0(3)
O1 C8 C7 111.0(2)
O1 C9 C11 101.9(2)
O1 C9 C10 108.3(3)
C11 C9 C10 110.8(3)
O1 C9 C12 110.2(2)
C11 C9 C12 111.4(3)
C10 C9 C12 113.6(3)
N1 C13 C7 118.2(3)
N1 C13 P1 119.0(2)
C7 C13 P1 121.9(2)
N2 N1 C13 177.9(3)
C8 O1 C9 121.0(2)
C14 O4 P1 120.19(18)
C15 O6 P1 121.3(2)
O5 P1 O6 118.50(13)
O5 P1 O4 113.88(12)
O6 P1 O4 101.38(11)
O5 P1 C13 110.42(13)
O6 P1 C13 101.13(12)
O4 P1 C13 110.55(13)

loop_
_geom_bond_atom_site_label_1
_geom_bond_atom_site_label_2
_geom_bond_distance
C1 C2 1.383(5)
C1 C6 1.406(4)
C2 C3 1.384(5)
C2 Cl1 1.744(3)
C3 C4 1.391(5)
C4 C5 1.386(5)
C5 C6 1.385(5)
C6 C7 1.537(4)
C7 O3 1.406(3)
C7 C13 1.519(4)
C7 C8 1.561(4)
C8 O2 1.205(3)
C8 O1 1.327(4)
C9 O1 1.496(3)
C9 C11 1.512(4)
C9 C10 1.518(5)
C9 C12 1.519(5)
C13 N1 1.309(4)
C13 P1 1.758(3)
C14 O4 1.452(3)
C15 O6 1.447(4)
N1 N2 1.134(4)
O4 P1 1.5755(19)
O5 P1 1.467(2)
O6 P1 1.566(2)
